data_7115197
loop_
_publ_author_name
'Jensen, Torben R.'
'Hazell, Rita G.'

_publ_contact_author
;  Torben R. Jensen
   Chemistry Department
   University of Odense
   DK-5230 Odense M
   Denmark
;
_publ_section_title
;
 A novel layered templated lithium zinc phosphate prepared by an unusual
 solution mediated technique
;
_journal_issue 4
_journal_name_full 'Chemical Communications'
_journal_page_first 371
_journal_paper_doi 10.1039/a809272i
_journal_year 1999
_chemical_formula_structural LiZn(HPO~4~)(PO~4~).enH~2~.H~2~O
_chemical_formula_sum 'C2 H13 Li N2 O9 P2 Zn'
_chemical_formula_weight 343.41
_chemical_name_systematic
; 
 Lithium zinc monohydrogenphosphate phosphate ethylenediamine dication
 hydrate
;
_space_group_crystal_system monoclinic
_space_group_IT_number 15
_space_group_name_Hall '-C 2yc'
_space_group_name_H-M_alt 'C 1 2/c 1'
_atom_type_scat_source IntTabIV
_cell_angle_alpha 90.00
_cell_angle_beta 91.992(2)
_cell_angle_gamma 90.00
_cell_formula_units_Z 8
_cell_length_a 18.068(2)
_cell_length_b 5.3034(6)
_cell_length_c 21.065(3)
_cell_measurement_reflns_used 2313
_cell_measurement_temperature 120(2)
_cell_measurement_theta_max 25
_cell_measurement_theta_min 2
_cell_volume 2017.3(4)
_computing_cell_refinement 'SAINT (Siemens, 1995)'
_computing_data_collection 'SMART (Siemens, 1995)'
_computing_data_reduction 'SAINT (Siemens, 1995)'
_computing_molecular_graphics
;                                  
      ATOMS ver. 4.0
      E. Dowty (1997), Program ATOMS 4.0, Shape Software,
      521 Hidden Valley Road, Kingsport, TN 37663, USA
;
_computing_publication_material KRYSTAL
_computing_structure_refinement
;
     KRYSTAL
     Hazell,A. (1995). KRYSTAL, An integrated system of
     crystallographic programs. Aarhus University, Denmark.

     Modified ORFLS(1962)
     Busing,W.T., Martin,K.O. & Levy,H.A. (1962). ORFLS. Report
     ORNL-TM-305. Oak Ridge National Laboratory, Tennessee, USA.
;
_computing_structure_solution
;                                  
      SIR92
      Altomare,A., Cascarano,G., Giacovazzo,C., Guagliardi,A.,
      Burla,M.C., Polidori,G. & Camalli,M. (1994).
      J.Appl. Cryst. 27, 435.
;
_diffrn_ambient_temperature 120(2)
_diffrn_measurement_device 'Siemens SMART CCD diffractometer'
_diffrn_measurement_method '\w rotation with narrow frames'
_diffrn_radiation_monochromator graphite
_diffrn_radiation_source 'fine-focus sealed tube'
_diffrn_radiation_type MoK\a
_diffrn_radiation_wavelength 0.71073
_diffrn_reflns_av_R_equivalents 0.032
_diffrn_reflns_av_sigmaI/netI 0.038
_diffrn_reflns_limit_h_max 14
_diffrn_reflns_limit_h_min -19
_diffrn_reflns_limit_k_max 6
_diffrn_reflns_limit_k_min -4
_diffrn_reflns_limit_l_max 18
_diffrn_reflns_limit_l_min -24
_diffrn_reflns_number 4108
_diffrn_reflns_reduction_process 4108
_diffrn_reflns_theta_max 25
_diffrn_reflns_theta_min 2
_exptl_absorpt_coefficient_mu 2.794
_exptl_absorpt_correction_T_max 0.93
_exptl_absorpt_correction_T_min 0.80
_exptl_absorpt_correction_type 'empirical (SADABS)'
_exptl_crystal_colour colourless
_exptl_crystal_density_diffrn 2.261
_exptl_crystal_density_meas ?
_exptl_crystal_density_method 'not measured'
_exptl_crystal_description 'triangle, plate'
_exptl_crystal_F_000 1392
_exptl_crystal_size_max 0.1
_exptl_crystal_size_mid 0.05
_exptl_crystal_size_min 0.025
_refine_diff_density_max 0.25(6)
_refine_diff_density_min -0.22(6)
_refine_ls_extinction_coef 95(19)
_refine_ls_extinction_method
;                                  
Becker-Coppens type 1, Lorentzian isotropic
Becker,P.J. & Coppens, P. (1974). Acta Cryst. A30, 129-153.
;
_refine_ls_goodness_of_fit_obs 1.156
_refine_ls_hydrogen_treatment calc
_refine_ls_matrix_type full
_refine_ls_number_constraints 8
_refine_ls_number_parameters 183
_refine_ls_number_reflns 1122
_refine_ls_number_restraints 0
_refine_ls_R_factor_obs 0.027
_refine_ls_shift/esd_max 0.004
_refine_ls_shift/esd_mean 0.001
_refine_ls_structure_factor_coef Fsq
_refine_ls_weighting_details 'w = 1/[\s~cs~(F^2^)+0.03F^2^]^2^'
_refine_ls_weighting_scheme calc
_refine_ls_wR_factor_obs 0.035
_reflns_number_observed 1122
_reflns_number_total 1616
_reflns_observed_criterion I>3\s(I)
_cod_data_source_file 809272i.txt
_cod_data_source_block crystal
_cod_depositor_comments
;
 Updating space group information.

 Antanas Vaitkus,
 2018-08-09

The following automatic conversions were performed:

'_exptl_crystal_density_meas' value 'not measured' was changed to '?'
- the value is perceived as not measured.

Automatic conversion script
Id: cif_fix_values 3008 2015-01-20 13:52:24Z robertas 

The following automatic conversions were performed:

'_atom_site_thermal_displace_type' tag value 'Uij' was replaced with
'Uani' value as specified in the replacement file
'/home/robertas/cod-tools/perl-scripts/inputs/replacement_values.lst'
(16 times).

Automatic conversion script
Id: cif_fix_values 3143 2015-03-26 13:38:13Z robertas 

The following automatic conversions were performed:

'_refine_ls_weighting_scheme' value '
1/[\s~cs~(F^2^)+0.03F^2^]^2^ ' was changed to 'calc'. New tag
'_refine_ls_weighting_details' was created. The value of the new tag
was set to 'w = 1/[\s~cs~(F^2^)+0.03F^2^]^2^'.

Automatic conversion script
Id: cif_fix_values 3143 2015-03-26 13:38:13Z robertas 
;
_cod_original_sg_symbol_H-M C2/c
_cod_database_code 7115197

loop_
_space_group_symop_id
_space_group_symop_operation_xyz
1 +x,+y,+z
2 +x,-y,1/2+z
3 -x,-y,-z
4 -x,+y,1/2-z
5 1/2+x,1/2+y,+z
6 1/2+x,1/2-y,1/2+z
7 1/2-x,1/2-y,-z
8 1/2-x,1/2+y,1/2-z

loop_
_atom_site_aniso_label
_atom_site_aniso_U_11
_atom_site_aniso_U_22
_atom_site_aniso_U_33
_atom_site_aniso_U_12
_atom_site_aniso_U_13
_atom_site_aniso_U_23
Zn 0.0055(3) 0.0047(3) 0.0097(3) 0.0004(2) -0.0007(2) 0.0004(2)
P1 0.0047(6) 0.0042(6) 0.0071(7) 0.0011(5) 0.0003(5) -0.0001(5)
P2 0.0050(6) 0.0034(6) 0.0067(6) -0.0009(5) -0.0009(5) 0.0000(5)
O1 0.009(2) 0.016(2) 0.011(2) 0.002(1) 0.002(1) -0.001(1)
O2 0.006(2) 0.004(2) 0.022(2) 0.001(1) 0.000(1) 0.000(1)
O3 0.008(2) 0.010(2) 0.010(2) 0.002(1) -0.003(1) 0.001(1)
O4 0.008(2) 0.004(2) 0.017(2) -0.001(1) -0.001(1) 0.001(1)
O5 0.011(2) 0.003(2) 0.010(2) -0.001(1) 0.000(1) 0.000(1)
O6 0.006(2) 0.007(2) 0.012(2) 0.002(1) -0.002(1) -0.001(1)
O7 0.009(2) 0.003(2) 0.009(2) -0.002(1) -0.002(1) -0.001(1)
O8 0.004(2) 0.011(2) 0.011(2) 0.000(1) -0.001(1) 0.001(1)
Ow 0.016(2) 0.008(2) 0.015(2) -0.002(2) 0.004(1) -0.002(2)
LI 0.008(4) 0.013(4) 0.012(4) 0.001(3) -0.005(3) 0.003(3)
N1 0.008(2) 0.005(2) 0.013(2) 0.004(2) -0.001(2) -0.002(2)
C1 0.009(2) 0.006(3) 0.007(3) -0.003(2) 0.002(2) -0.001(2)
C21 0.007(4) 0.014(4) 0.012(4) -0.004(2) 0.000(3) -0.001(2)

loop_
_atom_site_type_symbol
_atom_site_label
_atom_site_fract_x
_atom_site_fract_y
_atom_site_fract_z
_atom_site_U_iso_or_equiv
_atom_site_thermal_displace_type
_atom_site_occupancy
Zn Zn 0.03911(3) 0.19605(9) 0.57437(2) 0.0066(3) Uani 1.
P P1 -0.06006(6) -0.29998(22) 0.57040(5) 0.0053(6) Uani 1.
P P2 0.19355(6) 0.19421(21) 0.65331(5) 0.0051(6) Uani 1.
O O1 -0.1179(2) -0.2435(5) 0.6203(1) 0.012(2) Uani 1.
O O2 -0.0458(1) -0.5860(5) 0.5729(1) 0.011(2) Uani 1.
O O3 -0.0927(2) -0.2264(5) 0.5047(1) 0.009(2) Uani 1.
O O4 0.0123(2) -0.1560(5) 0.5849(1) 0.009(2) Uani 1.
O O5 0.1941(1) -0.0916(5) 0.6626(1) 0.008(2) Uani 1.
O O6 0.1149(1) 0.2920(5) 0.6381(1) 0.009(2) Uani 1.
O O7 0.2285(1) 0.3357(5) 0.7097(1) 0.007(2) Uani 1.
O O8 0.2393(1) 0.2568(5) 0.5926(1) 0.009(2) Uani 1.
O Ow 0.1351(2) -0.2066(7) 0.3279(2) 0.013(2) Uani 1.
Li LI 0.2654(4) -0.3066(14) 0.7060(3) 0.011(4) Uani 1.
N N1 0.1589(2) -0.3016(9) 0.5384(2) 0.008(2) Uani 1.
C C1 0.2115(2) -0.2037(9) 0.4916(2) 0.007(2) Uani 1.
H HO8 0.287 0.257 0.602 0.01 Uiso 1.
H Hw1 0.126(3) -0.063(13) 0.343(3) 0.06(2) Uiso 1.
H Hw2 0.114(3) -0.312(12) 0.359(3) 0.06(2) Uiso 1.
H H1a 0.199(2) -0.274(8) 0.452(2) 0.00 Uiso 1.
H H1b 0.210(2) -0.018(8) 0.494(2) 0.00 Uiso 1.
H HN1a 0.160(2) -0.459(10) 0.536(2) 0.01(1) Uiso 1.
H HN1b 0.115(3) -0.245(10) 0.531(3) 0.03(2) Uiso 1.
H HN1c 0.175(2) -0.256(7) 0.577(2) 0.00 Uiso 1.
N N21 0.1056(7) -0.3452(25) 0.7504(6) 0.009(1) Uiso 0.5
C C21 0.0263(4) -0.4321(18) 0.7402(4) 0.011(4) Uani 0.5
N N22 -0.1008(7) -0.3252(25) 0.7604(6) 0.009 Uiso 0.5
C C22 -0.0237(4) -0.2218(17) 0.7604(4) 0.007 Uiso 0.5
H H21a 0.018 -0.579 0.766 0.03(2) Uiso 0.5
H H21b 0.017 -0.470 0.698 0.03 Uiso 0.5
H H22a -0.021 -0.084 0.733 0.03 Uiso 0.5
H H22b -0.010 -0.167 0.803 0.03 Uiso 0.5
H HN21a 0.137 -0.479 0.739 0.03(1) Uiso 0.5
H HN21b 0.115 -0.309 0.795 0.03 Uiso 0.5
H HN21c 0.114 -0.201 0.727 0.03 Uiso 0.5
H HN22a -0.133 -0.191 0.774 0.03 Uiso 0.5
H HN22b -0.104 -0.461 0.790 0.03 Uiso 0.5
H HN22c -0.115 -0.378 0.719 0.03 Uiso 0.5

loop_
_geom_angle_atom_site_label_1
_geom_angle_atom_site_label_2
_geom_angle_atom_site_label_3
_geom_angle
_geom_angle_site_symmetry_1
_geom_angle_site_symmetry_3
O2 Zn O4 112.2(1) 1_565 .
O2 Zn O6 113.3(1) 1_565 .
O2 Zn O3 110.8(1) 1_565 3_556
O4 Zn O6 110.1(1) . .
O4 Zn O3 107.9(1) . 3_556
O3 Zn O6 102.0(1) 3_556 .
O3 P1 O4 110.5(2) . .
O1 P1 O3 108.5(2) . .
O2 P1 O3 109.9(2) . .
O1 P1 O4 111.2(2) . .
O2 P1 O4 110.0(2) . .
O1 P1 O2 106.6(2) . .
O5 P2 O7 112.9(2) . .
O6 P2 O7 110.6(2) . .
O7 P2 O8 108.2(2) . .
O5 P2 O6 111.3(2) . .
O5 P2 O8 108.0(2) . .
O6 P2 O8 105.5(2) . .
Zn O2 P1 136.6(2) 1_545 .
Zn O3 P1 126.9(2) 3_556 .
Zn O4 P1 131.9(2) . .
P2 O5 LI 130.4(3) . .
Zn O6 P2 132.6(2) . .
P2 O7 LI 122.3(3) . 8_556
O5 LI O7 102.8(4) . 8_546
O7 LI Ow 107.3(4) 8_546 7_546
O5 LI Ow 114.4(4) . 7_546
N1 C1 C1 109.7(5) . 7_546
N21 C21 C22 108.0(8) . .
C21 C22 N22 107.2(8) . .
P1 O1 HN21b 129.5(2) . 4_556
P1 O1 Hw1 122.3(19) . 3_556
Hw1 O1 HN21b 75.8(21) 3_556 4_556
P2 O5 HN22a 112.0(2) . 4_556
LI O5 HN22a 84.1(3) . 4_556
P2 O8 HO8 110.9(3) . .
Hw1 Ow Hw2 100(6) . .
LI Ow Hw1 107(4) 7_546 .
LI Ow Hw2 132(4) 7_546 .
HN1a N1 HN1b 111(5) . .
HN1a N1 HN1c 109(4) . .
C1 N1 HN1a 106.3(31) . .
H1a N1 HN1a 89.9(34) . .
HN1b N1 HN1c 110(5) . .
C1 N1 HN1b 111(4) . .
H1a N1 HN1b 100(4) . .
C1 N1 HN1c 108.9(28) . .
H1a N1 HN1c 135.0(31) . .
C1 N1 H1a 26.5(12) . .
H1a C1 H1b 116(4) . .
N1 C1 H1a 107.6(26) . .
C1 C1 H1a 106.3(26) 7_546 .
H1a C1 HN1a 92.0(30) . .
H1a C1 HN1c 132.7(30) . .
N1 C1 H1b 106.8(23) . .
C1 C1 H1b 110.5(24) 7_546 .
H1b C1 HN1a 131.8(28) . .
H1b C1 HN1c 94.6(27) . .
N1 C1 HN1a 25.0(15) . .
N1 C1 HN1c 25.5(13) . .
C1 C1 HN1a 96.6(15) 7_546 .
C1 C1 HN1c 94.4(13) 7_546 .
HN1a C1 HN1c 42.7(19) . .
HN1a C1 HN1c 42.7(19) . .
HN21a N21 HN21c 111.6(14) . .
HN21b N21 HN21c 109.6(14) . .
C21 N21 HN21c 110.0(11) . .
HN21a N21 HN21b 108.6(12) . .
C21 N21 HN21a 107.8(12) . .
C21 N21 HN21b 109.2(12) . .
H21a C21 H21b 110.1(10) . .
C22 C21 H21b 110.2(9) . .
N21 C21 H21b 109.9(8) . .
C22 C21 H21a 109.5(8) . .
N21 C21 H21a 109.2(9) . .
HN22b N22 HN22c 110.6(13) . .
HN22a N22 HN22c 110.1(13) . .
C22 N22 HN22c 109.8(12) . .
HN22a N22 HN22b 108.7(13) . .
C22 N22 HN22b 110.4(11) . .
C22 N22 HN22a 107.0(11) . .
H22a C22 H22b 108.7(9) . .
N22 C22 H22a 110.7(9) . .
C21 C22 H22a 111.2(8) . .
N22 C22 H22b 108.9(8) . .
C21 C22 H22b 110.2(8) . .

loop_
_geom_bond_atom_site_label_1
_geom_bond_atom_site_label_2
_geom_bond_distance
_geom_bond_site_symmetry_2
Zn O2 1.921(3) 1_565
Zn O4 1.943(3) .
Zn O6 1.952(3) .
Zn O3 1.961(3) 3_556
P1 O3 1.536(3) .
P1 O4 1.536(3) .
P1 O1 1.538(3) .
P1 O2 1.539(3) .
P2 O7 1.523(3) .
P2 O5 1.528(3) .
P2 O6 1.536(3) .
P2 O8 1.582(3) .
O5 LI 1.928(8) .
O7 LI 1.929(8) 8_556
Ow LI 1.959(8) 7_546
N1 C1 1.487(6) .
C1 C1 1.505(9) 7_546
N21 C21 1.514(16) .
C21 C22 1.506(11) .
N22 C22 1.497(16) .
O8 HO8 0.868(3) .
Ow Hw1 0.85(7) .
Ow Hw2 0.95(7) .
N1 HN1a 0.84(5) .
N1 HN1b 0.86(6) .
N1 HN1c 0.895(49) .
C1 H1a 0.926(46) .
C1 H1b 0.988(45) .
N21 HN21a 0.948(14) .
N21 HN21b 0.967(13) .
N21 HN21c 0.931(13) .
C21 H21a 0.964(10) .
C21 H21b 0.929(10) .
N22 HN22a 0.963(14) .
N22 HN22b 0.952(14) .
N22 HN22c 0.935(12) .
C22 H22a 0.935(10) .
C22 H22b 0.974(10) .

loop_
_geom_contact_atom_site_label_1
_geom_contact_atom_site_label_2
_geom_contact_distance
_geom_contact_site_symmetry_2
O1 HN21b 1.819(3) 4_556
O1 Hw1 1.81(7) 3_556
O5 HN22a 1.847(3) 4_556
O1 HO8 1.756(3) 5_445
O1 HN22c 2.206(3) .
O1 Hw2 2.40(7) 3_546
O1 O8 2.624(4) 5_445
O1 Ow 2.648(5) 3_556
O1 N21 2.778(13) 4_556
O1 N22 2.988(13) .
O2 Hw2 2.00(7) 3_546
O2 Ow 2.899(5) 3_546
O3 HN1a 2.22(5) 3_546
O3 N1 2.906(6) 3_546
O4 HN1b 2.26(6) .
O4 N1 2.959(5) .
O5 HN22a 1.847(3) 4_556
O5 HN1c 2.01(5) .
O5 HN21c 2.093(3) .
O5 N22 2.682(14) 4_556
O5 N21 2.825(14) .
O5 N1 2.894(5) .
O6 HN22b 2.023(3) 4_566
O6 N22 2.967(14) 4_566
O6 HO8 3.226(3) .
O7 HN21a 2.034(3) 1_565
O7 N21 2.943(14) 1_565
O8 HN1a 2.37(5) 1_565
O8 N1 2.964(6) 1_565
Ow HN22c 2.439(4) 3_546
Ow HN21a 2.516(4) 2_544
Ow N21 2.923(14) 2_544
Ow N22 3.152(13) 3_546
